data_2238332
loop_
_publ_author_name
'Knight, Kyle S.'
'Smith, Cole T.'
'Waddell, Thomas G.'

_publ_section_title
;
 Isotenulin
;
_journal_coeditor_code CV5424
_journal_issue 8
_journal_name_full 'Acta Crystallographica Section E'
_journal_page_first o1290
_journal_paper_doi 10.1107/S1600536813019703
_journal_volume 69
_journal_year 2013
_chemical_formula_iupac 'C17 H22 O5'
_chemical_formula_moiety 'C17 H22 O5'
_chemical_formula_sum 'C17 H22 O5'
_chemical_formula_weight 306.34
_chemical_name_common
;
Isotenulin
;
_chemical_name_systematic ?
_space_group_crystal_system orthorhombic
_space_group_IT_number 19
_space_group_name_Hall 'P 2ac 2ab'
_space_group_name_H-M_alt 'P 21 21 21'
_symmetry_space_group_name_Hall 'P 2ac 2ab'
_symmetry_space_group_name_H-M 'P 21 21 21'
_atom_sites_solution_hydrogens geom
_cell_angle_alpha 90
_cell_angle_beta 90
_cell_angle_gamma 90
_cell_formula_units_Z 8
_cell_length_a 6.4565(11)
_cell_length_b 17.625(3)
_cell_length_c 27.997(4)
_cell_measurement_reflns_used 9402
_cell_measurement_temperature 200(2)
_cell_measurement_theta_max 23.78
_cell_measurement_theta_min 2.31
_cell_volume 3185.9(9)
_computing_cell_refinement 'SAINT (Bruker, 2009)'
_computing_data_collection 'APEX2 (Bruker, 2009)'
_computing_data_reduction 'SAINT (Bruker, 2009)'
_computing_molecular_graphics 'OLEX2 (Dolomanov <i>et al.</i>, 2009)'
_computing_publication_material 'OLEX2 (Dolomanov <i>et al.</i>, 2009)'
_computing_structure_refinement 'SHELXL97 (Sheldrick, 2008)'
_computing_structure_solution 'SHELXS97 (Sheldrick, 2008)'
_diffrn_ambient_temperature 200.15
_diffrn_measured_fraction_theta_full 0.971
_diffrn_measured_fraction_theta_max 0.988
_diffrn_measurement_device_type 'Bruker APEXII CCD'
_diffrn_measurement_method '\f and \w scans'
_diffrn_radiation_monochromator graphite
_diffrn_radiation_type MoK\a
_diffrn_radiation_wavelength 0.71073
_diffrn_reflns_av_R_equivalents 0.0466
_diffrn_reflns_limit_h_max 7
_diffrn_reflns_limit_h_min -7
_diffrn_reflns_limit_k_max 20
_diffrn_reflns_limit_k_min -21
_diffrn_reflns_limit_l_max 31
_diffrn_reflns_limit_l_min -31
_diffrn_reflns_number 34729
_diffrn_reflns_theta_full 25.242
_diffrn_reflns_theta_max 25.102
_diffrn_reflns_theta_min 2.311
_diffrn_standards_number 0
_exptl_absorpt_coefficient_mu 0.093
_exptl_absorpt_correction_type none
_exptl_crystal_colour colourless
_exptl_crystal_density_diffrn 1.277
_exptl_crystal_description block
_exptl_crystal_F_000 1312
_exptl_crystal_size_max 0.55
_exptl_crystal_size_mid 0.3
_exptl_crystal_size_min 0.2
_refine_diff_density_max 0.134
_refine_diff_density_min -0.166
_refine_ls_extinction_method none
_refine_ls_goodness_of_fit_ref 1.007
_refine_ls_hydrogen_treatment constr
_refine_ls_matrix_type full
_refine_ls_number_parameters 405
_refine_ls_number_reflns 5611
_refine_ls_number_restraints 0
_refine_ls_restrained_S_all 1.007
_refine_ls_R_factor_all 0.0528
_refine_ls_R_factor_gt 0.0428
_refine_ls_shift/su_max 0.000
_refine_ls_shift/su_mean 0.000
_refine_ls_structure_factor_coef Fsqd
_refine_ls_weighting_details 'w=1/[\s^2^(Fo^2^)+(0.0573P)^2^+0.5452P] where P=(Fo^2^+2Fc^2^)/3'
_refine_ls_weighting_scheme calc
_refine_ls_wR_factor_gt 0.0958
_refine_ls_wR_factor_ref 0.1002
_reflns_number_gt 4883
_reflns_number_total 5611
_reflns_threshold_expression I>2\s(I)
_cod_data_source_file cv5424.cif
_cod_data_source_block I
_cod_original_cell_volume 3186.0(9)
_cod_database_code 2238332
_cod_database_fobs_code 2238332
_shelx_space_group_comment
;
The symmetry employed for this shelxl refinement is uniquely defined
by the following loop, which should always be used as a source of
symmetry information in preference to the above space-group names.
They are only intended as comments.
;
_shelx_estimated_absorpt_t_min 0.950
_shelx_estimated_absorpt_t_max 0.982
_shelxl_version_number .2013

loop_
_space_group_symop_operation_xyz
'x, y, z'
'x+1/2, -y+1/2, -z'
'-x, y+1/2, -z+1/2'
'-x+1/2, -y, z+1/2'

loop_
_atom_site_type_symbol
_atom_site_label
_atom_site_fract_x
_atom_site_fract_y
_atom_site_fract_z
_atom_site_U_iso_or_equiv
_atom_site_adp_type
_atom_site_calc_flag
_atom_site_occupancy
O O1 0.6652(3) 0.32092(12) 0.13792(7) 0.0282(5) Uani d 1
O O4 0.4353(4) 0.20905(15) -0.02363(8) 0.0460(6) Uani d 1
O O2 0.4385(4) 0.33063(13) -0.00295(7) 0.0384(6) Uani d 1
O O5 0.4353(5) 0.39087(15) 0.23006(8) 0.0521(7) Uani d 1
O O3 0.5852(4) 0.21748(14) 0.18164(8) 0.0437(6) Uani d 1
O O10 0.8514(4) 0.91154(14) 0.06402(9) 0.0426(6) Uani d 1
O O9 0.0773(4) 0.66834(13) 0.21828(9) 0.0470(6) Uani d 1
O O8 0.8155(5) 0.72399(18) 0.09136(11) 0.0705(9) Uani d 1
O O6 0.5119(3) 0.78613(12) 0.08363(7) 0.0322(5) Uani d 1
O O7 0.0566(3) 0.78753(12) 0.19284(8) 0.0342(5) Uani d 1
C C17 0.1123(6) 0.5589(2) 0.05783(14) 0.0489(10) Uani d 1
H H17A 0.1440 0.5799 0.0263 0.073 Uiso calc 1
H H17B 0.1065 0.6000 0.0813 0.073 Uiso calc 1
H H17C -0.0218 0.5329 0.0567 0.073 Uiso calc 1
C C14 0.2811(5) 0.50237(18) 0.07211(11) 0.0333(8) Uani d 1
H H14 0.4150 0.5305 0.0750 0.040 Uiso calc 1
C C13 0.2347(5) 0.46402(17) 0.12044(10) 0.0267(7) Uani d 1
H H13 0.1279 0.4241 0.1142 0.032 Uiso calc 1
C C9 0.4208(5) 0.42363(16) 0.14536(10) 0.0256(7) Uani d 1
C C3 0.4490(5) 0.33964(16) 0.13131(10) 0.0241(6) Uani d 1
H H3 0.3655 0.3079 0.1538 0.029 Uiso calc 1
C C2 0.7118(5) 0.26042(19) 0.16595(12) 0.0331(7) Uani d 1
C C8 0.9396(6) 0.2557(2) 0.17373(14) 0.0541(10) Uani d 1
H H8A 0.9851 0.2990 0.1930 0.081 Uiso calc 1
H H8B 1.0108 0.2566 0.1428 0.081 Uiso calc 1
H H8C 0.9728 0.2084 0.1905 0.081 Uiso calc 1
C C6 0.4421(5) 0.2565(2) 0.00761(12) 0.0355(8) Uani d 1
C C5 0.4467(5) 0.37680(18) 0.04092(10) 0.0316(7) Uani d 1
H H5 0.5910 0.3951 0.0468 0.038 Uiso calc 1
C C15 0.3031(5) 0.44332(19) 0.03186(11) 0.0355(8) Uani d 1
H H15A 0.1636 0.4229 0.0247 0.043 Uiso calc 1
H H15B 0.3520 0.4700 0.0028 0.043 Uiso calc 1
C C12 0.1511(5) 0.51352(18) 0.16020(12) 0.0329(7) Uani d 1
H H12 0.0591 0.5547 0.1549 0.040 Uiso calc 1
C C11 0.2185(5) 0.49380(19) 0.20298(12) 0.0363(8) Uani d 1
H H11 0.1781 0.5170 0.2322 0.044 Uiso calc 1
C C10 0.3644(5) 0.43101(18) 0.19861(11) 0.0327(7) Uani d 1
C C4 0.3809(4) 0.32060(16) 0.08008(10) 0.0253(6) Uani d 1
H H4 0.2260 0.3190 0.0800 0.030 Uiso calc 1
C C1 0.4563(5) 0.24438(18) 0.06090(11) 0.0324(7) Uani d 1
H H1 0.6058 0.2388 0.0695 0.039 Uiso calc 1
C C7 0.3428(6) 0.17418(18) 0.07783(12) 0.0435(9) Uani d 1
H H7A 0.1950 0.1791 0.0706 0.065 Uiso calc 1
H H7B 0.3613 0.1685 0.1124 0.065 Uiso calc 1
H H7C 0.3987 0.1295 0.0615 0.065 Uiso calc 1
C C16 0.6230(5) 0.46954(18) 0.14028(13) 0.0364(8) Uani d 1
H H16A 0.5950 0.5232 0.1468 0.055 Uiso calc 1
H H16B 0.6765 0.4641 0.1077 0.055 Uiso calc 1
H H16C 0.7258 0.4505 0.1631 0.055 Uiso calc 1
C C27 0.7412(5) 0.94561(18) 0.09205(11) 0.0300(7) Uani d 1
C C26 0.5369(4) 0.91551(16) 0.11260(10) 0.0241(6) Uani d 1
C C20 0.5510(5) 0.83112(16) 0.12654(9) 0.0247(6) Uani d 1
H H20 0.6953 0.8205 0.1377 0.030 Uiso calc 1
C C21 0.4003(4) 0.80785(16) 0.16622(10) 0.0245(6) Uani d 1
H H21 0.4636 0.8252 0.1969 0.029 Uiso calc 1
C C18 0.3614(5) 0.72245(17) 0.17173(11) 0.0306(7) Uani d 1
H H18 0.3445 0.6999 0.1392 0.037 Uiso calc 1
C C23 0.1542(5) 0.72034(18) 0.19676(12) 0.0344(8) Uani d 1
C C19 0.6589(6) 0.7361(2) 0.06999(13) 0.0448(9) Uani d 1
C C33 0.3809(5) 0.93110(19) 0.07173(10) 0.0317(7) Uani d 1
H H33A 0.3752 0.9857 0.0653 0.048 Uiso calc 1
H H33B 0.2432 0.9131 0.0812 0.048 Uiso calc 1
H H33C 0.4255 0.9043 0.0428 0.048 Uiso calc 1
C C28 0.7730(5) 1.02207(18) 0.11142(12) 0.0351(8) Uani d 1
H H28 0.8739 1.0573 0.1005 0.042 Uiso calc 1
C C29 0.6391(5) 1.03451(17) 0.14657(12) 0.0329(7) Uani d 1
H H29 0.6320 1.0810 0.1636 0.039 Uiso calc 1
C C30 0.4996(4) 0.96816(16) 0.15690(10) 0.0256(7) Uani d 1
H H30 0.5592 0.9414 0.1852 0.031 Uiso calc 1
C C31 0.2724(5) 0.98620(17) 0.16899(11) 0.0290(7) Uani d 1
H H31 0.2009 1.0018 0.1389 0.035 Uiso calc 1
C C32 0.1562(5) 0.91723(17) 0.18982(11) 0.0294(7) Uani d 1
H H32A 0.2012 0.9109 0.2234 0.035 Uiso calc 1
H H32B 0.0067 0.9297 0.1904 0.035 Uiso calc 1
C C22 0.1807(5) 0.84120(17) 0.16491(11) 0.0277(7) Uani d 1
H H22 0.1287 0.8441 0.1313 0.033 Uiso calc 1
C C24 0.5304(6) 0.67908(19) 0.19779(13) 0.0439(9) Uani d 1
H H24A 0.5580 0.7034 0.2286 0.066 Uiso calc 1
H H24B 0.6571 0.6792 0.1785 0.066 Uiso calc 1
H H24C 0.4853 0.6267 0.2031 0.066 Uiso calc 1
C C34 0.2531(6) 1.05118(18) 0.20498(13) 0.0431(9) Uani d 1
H H34A 0.3292 1.0382 0.2341 0.065 Uiso calc 1
H H34B 0.1067 1.0593 0.2127 0.065 Uiso calc 1
H H34C 0.3110 1.0976 0.1911 0.065 Uiso calc 1
C C25 0.5960(8) 0.6984(2) 0.02392(14) 0.0628(12) Uani d 1
H H25A 0.6992 0.6600 0.0153 0.094 Uiso calc 1
H H25B 0.5874 0.7365 -0.0015 0.094 Uiso calc 1
H H25C 0.4606 0.6741 0.0280 0.094 Uiso calc 1

loop_
_atom_site_aniso_label
_atom_site_aniso_U_11
_atom_site_aniso_U_22
_atom_site_aniso_U_33
_atom_site_aniso_U_12
_atom_site_aniso_U_13
_atom_site_aniso_U_23
O1 0.0238(10) 0.0339(11) 0.0271(11) 0.0024(9) 0.0006(9) 0.0045(10)
O4 0.0406(14) 0.0598(16) 0.0378(13) 0.0078(13) 0.0003(12) -0.0218(12)
O2 0.0446(14) 0.0484(15) 0.0224(11) 0.0033(12) 0.0045(10) -0.0046(10)
O5 0.0764(19) 0.0547(15) 0.0253(12) 0.0087(15) -0.0102(13) -0.0023(12)
O3 0.0402(14) 0.0408(13) 0.0500(15) -0.0044(12) -0.0046(12) 0.0171(11)
O10 0.0275(12) 0.0566(16) 0.0438(14) 0.0042(11) 0.0089(11) 0.0024(12)
O9 0.0493(15) 0.0327(13) 0.0590(15) -0.0097(12) 0.0163(13) 0.0010(12)
O8 0.063(2) 0.086(2) 0.0628(19) 0.0438(17) -0.0031(16) -0.0259(17)
O6 0.0304(12) 0.0382(12) 0.0280(11) 0.0024(9) 0.0029(9) -0.0120(10)
O7 0.0278(11) 0.0319(12) 0.0429(13) -0.0028(10) 0.0088(10) -0.0016(10)
C17 0.059(2) 0.044(2) 0.044(2) 0.0129(19) -0.0084(19) 0.0053(17)
C14 0.0392(18) 0.0320(16) 0.0285(18) -0.0013(14) -0.0037(14) 0.0026(14)
C13 0.0236(15) 0.0277(16) 0.0288(17) -0.0016(13) -0.0004(13) -0.0022(13)
C9 0.0238(15) 0.0302(15) 0.0228(15) -0.0024(13) -0.0026(13) -0.0015(13)
C3 0.0186(14) 0.0303(16) 0.0234(15) -0.0026(12) 0.0013(12) 0.0022(12)
C2 0.0357(18) 0.0369(18) 0.0267(16) 0.0038(15) 0.0011(15) 0.0015(15)
C8 0.035(2) 0.070(3) 0.057(2) 0.016(2) -0.0001(18) 0.019(2)
C6 0.0241(16) 0.048(2) 0.0341(18) 0.0061(16) 0.0003(14) -0.0122(17)
C5 0.0324(16) 0.0404(18) 0.0220(15) -0.0027(15) 0.0017(14) -0.0022(14)
C15 0.042(2) 0.0411(19) 0.0234(17) -0.0022(16) -0.0004(14) 0.0082(14)
C12 0.0257(15) 0.0316(16) 0.042(2) -0.0012(14) 0.0022(15) -0.0049(15)
C11 0.0374(19) 0.0398(19) 0.0318(19) -0.0045(16) 0.0051(15) -0.0116(15)
C10 0.0355(18) 0.0369(18) 0.0256(17) -0.0076(15) -0.0063(15) -0.0037(15)
C4 0.0198(14) 0.0303(16) 0.0259(15) -0.0009(12) 0.0001(12) -0.0010(13)
C1 0.0292(16) 0.0366(17) 0.0314(16) 0.0091(15) -0.0046(14) -0.0071(14)
C7 0.058(2) 0.0315(18) 0.041(2) 0.0013(17) -0.0110(18) -0.0045(16)
C16 0.0296(17) 0.0351(17) 0.044(2) -0.0045(15) -0.0028(16) -0.0010(16)
C27 0.0206(15) 0.0419(18) 0.0275(17) 0.0050(14) -0.0042(14) 0.0056(15)
C26 0.0170(14) 0.0342(17) 0.0210(15) 0.0031(13) -0.0050(12) -0.0019(13)
C20 0.0189(14) 0.0304(16) 0.0247(15) 0.0025(13) -0.0031(12) -0.0071(13)
C21 0.0256(15) 0.0258(14) 0.0221(15) -0.0002(12) -0.0017(13) -0.0049(12)
C18 0.0335(17) 0.0277(15) 0.0306(17) -0.0016(14) 0.0029(14) -0.0059(14)
C23 0.0380(18) 0.0299(17) 0.0353(18) -0.0071(16) 0.0027(16) -0.0099(15)
C19 0.050(2) 0.043(2) 0.041(2) 0.0078(18) 0.0134(19) -0.0092(17)
C33 0.0275(16) 0.0452(19) 0.0224(17) 0.0022(14) -0.0025(13) -0.0002(14)
C28 0.0246(16) 0.0370(18) 0.0436(19) -0.0042(14) -0.0036(15) 0.0138(16)
C29 0.0300(16) 0.0282(16) 0.0405(19) 0.0006(14) -0.0107(15) 0.0021(14)
C30 0.0282(16) 0.0245(15) 0.0241(16) 0.0030(12) -0.0053(12) 0.0001(12)
C31 0.0299(16) 0.0312(16) 0.0259(16) 0.0050(13) 0.0015(14) 0.0007(14)
C32 0.0253(15) 0.0330(16) 0.0299(17) 0.0064(13) 0.0041(14) -0.0017(13)
C22 0.0256(16) 0.0320(16) 0.0256(15) -0.0030(13) 0.0027(13) 0.0008(13)
C24 0.041(2) 0.0335(18) 0.057(2) 0.0031(17) 0.0045(18) 0.0076(18)
C34 0.057(2) 0.0284(17) 0.044(2) 0.0022(17) 0.0137(18) -0.0048(16)
C25 0.076(3) 0.062(3) 0.051(2) 0.003(2) 0.015(2) -0.030(2)

loop_
_atom_type_symbol
_atom_type_description
_atom_type_scat_dispersion_real
_atom_type_scat_dispersion_imag
_atom_type_scat_source
C C 0.0033 0.0016 'International Tables Vol C Tables 4.2.6.8 and 6.1.1.4'
H H 0.0000 0.0000 'International Tables Vol C Tables 4.2.6.8 and 6.1.1.4'
O O 0.0106 0.0060 'International Tables Vol C Tables 4.2.6.8 and 6.1.1.4'

loop_
_geom_angle_atom_site_label_1
_geom_angle_atom_site_label_2
_geom_angle_atom_site_label_3
_geom_angle
C2 O1 C3 117.8(2)
C6 O2 C5 110.7(2)
C19 O6 C20 117.7(3)
C23 O7 C22 110.8(2)
H17A C17 H17B 109.5
H17A C17 H17C 109.5
H17B C17 H17C 109.5
C14 C17 H17A 109.5
C14 C17 H17B 109.5
C14 C17 H17C 109.5
C17 C14 H14 108.3
C17 C14 C13 112.1(3)
C17 C14 C15 108.3(3)
C13 C14 H14 108.3
C15 C14 H14 108.3
C15 C14 C13 111.3(3)
C14 C13 H13 106.8
C14 C13 C9 116.3(3)
C9 C13 H13 106.8
C12 C13 C14 117.5(3)
C12 C13 H13 106.8
C12 C13 C9 102.0(2)
C3 C9 C13 114.5(2)
C10 C9 C13 102.3(2)
C10 C9 C3 110.8(2)
C10 C9 C16 104.2(2)
C16 C9 C13 111.8(2)
C16 C9 C3 112.3(2)
O1 C3 C9 107.5(2)
O1 C3 H3 108.2
O1 C3 C4 110.2(2)
C9 C3 H3 108.2
C4 C3 C9 114.4(2)
C4 C3 H3 108.2
O1 C2 C8 110.3(3)
O3 C2 O1 123.8(3)
O3 C2 C8 125.8(3)
C2 C8 H8A 109.5
C2 C8 H8B 109.5
C2 C8 H8C 109.5
H8A C8 H8B 109.5
H8A C8 H8C 109.5
H8B C8 H8C 109.5
O4 C6 O2 120.9(3)
O4 C6 C1 128.2(3)
O2 C6 C1 110.9(3)
O2 C5 H5 110.4
O2 C5 C15 105.4(2)
O2 C5 C4 103.2(2)
C15 C5 H5 110.4
C15 C5 C4 116.7(3)
C4 C5 H5 110.4
C14 C15 H15A 108.0
C14 C15 H15B 108.0
C5 C15 C14 117.2(3)
C5 C15 H15A 108.0
C5 C15 H15B 108.0
H15A C15 H15B 107.2
C13 C12 H12 123.3
C11 C12 C13 113.4(3)
C11 C12 H12 123.3
C12 C11 H11 125.2
C12 C11 C10 109.7(3)
C10 C11 H11 125.2
O5 C10 C9 124.2(3)
O5 C10 C11 128.5(3)
C11 C10 C9 107.3(3)
C3 C4 C5 116.5(2)
C3 C4 H4 107.1
C5 C4 H4 107.1
C1 C4 C3 115.4(2)
C1 C4 C5 103.2(2)
C1 C4 H4 107.1
C6 C1 C4 101.8(2)
C6 C1 H1 108.1
C6 C1 C7 113.3(3)
C4 C1 H1 108.1
C7 C1 C4 117.0(3)
C7 C1 H1 108.1
C1 C7 H7A 109.5
C1 C7 H7B 109.5
C1 C7 H7C 109.5
H7A C7 H7B 109.5
H7A C7 H7C 109.5
H7B C7 H7C 109.5
C9 C16 H16A 109.5
C9 C16 H16B 109.5
C9 C16 H16C 109.5
H16A C16 H16B 109.5
H16A C16 H16C 109.5
H16B C16 H16C 109.5
O10 C27 C26 125.0(3)
O10 C27 C28 127.6(3)
C28 C27 C26 107.4(3)
C27 C26 C20 112.2(2)
C27 C26 C33 102.8(2)
C27 C26 C30 103.0(2)
C20 C26 C33 113.4(2)
C20 C26 C30 112.3(2)
C33 C26 C30 112.3(2)
O6 C20 C26 107.8(2)
O6 C20 H20 108.4
O6 C20 C21 109.9(2)
C26 C20 H20 108.4
C21 C20 C26 113.9(2)
C21 C20 H20 108.4
C20 C21 H21 106.3
C20 C21 C18 116.1(2)
C20 C21 C22 117.8(2)
C18 C21 H21 106.3
C18 C21 C22 103.1(2)
C22 C21 H21 106.3
C21 C18 H18 108.4
C23 C18 C21 102.5(2)
C23 C18 H18 108.4
C23 C18 C24 113.6(3)
C24 C18 C21 115.1(3)
C24 C18 H18 108.4
O9 C23 O7 121.2(3)
O9 C23 C18 128.0(3)
O7 C23 C18 110.8(3)
O8 C19 O6 124.8(3)
O8 C19 C25 125.3(3)
O6 C19 C25 109.9(4)
C26 C33 H33A 109.5
C26 C33 H33B 109.5
C26 C33 H33C 109.5
H33A C33 H33B 109.5
H33A C33 H33C 109.5
H33B C33 H33C 109.5
C27 C28 H28 125.2
C29 C28 C27 109.5(3)
C29 C28 H28 125.2
C28 C29 H29 123.1
C28 C29 C30 113.8(3)
C30 C29 H29 123.1
C26 C30 H30 106.8
C29 C30 C26 102.5(2)
C29 C30 H30 106.8
C29 C30 C31 116.9(2)
C31 C30 C26 116.3(2)
C31 C30 H30 106.8
C30 C31 H31 108.1
C30 C31 C32 112.6(2)
C32 C31 H31 108.1
C34 C31 C30 112.1(3)
C34 C31 H31 108.1
C34 C31 C32 107.5(3)
C31 C32 H32A 107.8
C31 C32 H32B 107.8
H32A C32 H32B 107.1
C22 C32 C31 118.1(2)
C22 C32 H32A 107.8
C22 C32 H32B 107.8
O7 C22 C21 104.2(2)
O7 C22 C32 105.5(2)
O7 C22 H22 110.6
C21 C22 H22 110.6
C32 C22 C21 115.0(3)
C32 C22 H22 110.6
C18 C24 H24A 109.5
C18 C24 H24B 109.5
C18 C24 H24C 109.5
H24A C24 H24B 109.5
H24A C24 H24C 109.5
H24B C24 H24C 109.5
C31 C34 H34A 109.5
C31 C34 H34B 109.5
C31 C34 H34C 109.5
H34A C34 H34B 109.5
H34A C34 H34C 109.5
H34B C34 H34C 109.5
C19 C25 H25A 109.5
C19 C25 H25B 109.5
C19 C25 H25C 109.5
H25A C25 H25B 109.5
H25A C25 H25C 109.5
H25B C25 H25C 109.5

loop_
_geom_bond_atom_site_label_1
_geom_bond_atom_site_label_2
_geom_bond_distance
O1 C3 1.446(3)
O1 C2 1.358(4)
O4 C6 1.211(4)
O2 C6 1.340(4)
O2 C5 1.474(4)
O5 C10 1.219(4)
O3 C2 1.198(4)
O10 C27 1.218(4)
O9 C23 1.204(4)
O8 C19 1.194(5)
O6 C20 1.462(3)
O6 C19 1.350(4)
O7 C23 1.346(4)
O7 C22 1.466(4)
C17 H17A 0.9800
C17 H17B 0.9800
C17 H17C 0.9800
C17 C14 1.530(5)
C14 H14 1.0000
C14 C13 1.542(4)
C14 C15 1.540(5)
C13 H13 1.0000
C13 C9 1.561(4)
C13 C12 1.514(4)
C9 C3 1.542(4)
C9 C10 1.540(4)
C9 C16 1.542(4)
C3 H3 1.0000
C3 C4 1.537(4)
C2 C8 1.489(5)
C8 H8A 0.9800
C8 H8B 0.9800
C8 H8C 0.9800
C6 C1 1.510(5)
C5 H5 1.0000
C5 C15 1.516(5)
C5 C4 1.537(4)
C15 H15A 0.9900
C15 H15B 0.9900
C12 H12 0.9500
C12 C11 1.321(5)
C11 H11 0.9500
C11 C10 1.459(5)
C4 H4 1.0000
C4 C1 1.526(4)
C1 H1 1.0000
C1 C7 1.514(5)
C7 H7A 0.9800
C7 H7B 0.9800
C7 H7C 0.9800
C16 H16A 0.9800
C16 H16B 0.9800
C16 H16C 0.9800
C27 C26 1.533(4)
C27 C28 1.467(5)
C26 C20 1.540(4)
C26 C33 1.549(4)
C26 C30 1.568(4)
C20 H20 1.0000
C20 C21 1.533(4)
C21 H21 1.0000
C21 C18 1.534(4)
C21 C22 1.535(4)
C18 H18 1.0000
C18 C23 1.511(5)
C18 C24 1.519(5)
C19 C25 1.507(5)
C33 H33A 0.9800
C33 H33B 0.9800
C33 H33C 0.9800
C28 H28 0.9500
C28 C29 1.328(5)
C29 H29 0.9500
C29 C30 1.504(4)
C30 H30 1.0000
C30 C31 1.539(4)
C31 H31 1.0000
C31 C32 1.543(4)
C31 C34 1.530(4)
C32 H32A 0.9900
C32 H32B 0.9900
C32 C22 1.519(4)
C22 H22 1.0000
C24 H24A 0.9800
C24 H24B 0.9800
C24 H24C 0.9800
C34 H34A 0.9800
C34 H34B 0.9800
C34 H34C 0.9800
C25 H25A 0.9800
C25 H25B 0.9800
C25 H25C 0.9800

loop_
_geom_hbond_atom_site_label_D
_geom_hbond_atom_site_label_H
_geom_hbond_atom_site_label_A
_geom_hbond_site_symmetry_A
_geom_hbond_distance_DH
_geom_hbond_distance_HA
_geom_hbond_distance_DA
_geom_hbond_angle_DHA
C4 H4 O4 2_455 1.00 2.50 3.324(4) 139.1
C21 H21 O5 3_655 1.00 2.44 3.421(4) 167.3

loop_
_geom_torsion_atom_site_label_1
_geom_torsion_atom_site_label_2
_geom_torsion_atom_site_label_3
_geom_torsion_atom_site_label_4
_geom_torsion
O1 C3 C4 C5 -77.5(3)
O1 C3 C4 C1 43.8(3)
O4 C6 C1 C4 -160.3(3)
O4 C6 C1 C7 -33.7(5)
O2 C6 C1 C4 20.1(3)
O2 C6 C1 C7 146.6(3)
O2 C5 C15 C14 -179.7(3)
O2 C5 C4 C3 157.7(2)
O2 C5 C4 C1 30.2(3)
O10 C27 C26 C20 41.9(4)
O10 C27 C26 C33 -80.3(3)
O10 C27 C26 C30 162.9(3)
O10 C27 C28 C29 -169.9(3)
O6 C20 C21 C18 42.0(3)
O6 C20 C21 C22 -81.0(3)
C17 C14 C13 C9 -163.2(3)
C17 C14 C13 C12 -42.0(4)
C17 C14 C15 C5 -173.7(3)
C14 C13 C9 C3 -89.3(3)
C14 C13 C9 C10 150.7(3)
C14 C13 C9 C16 39.8(4)
C14 C13 C12 C11 -144.6(3)
C13 C14 C15 C5 -50.0(4)
C13 C9 C3 O1 153.9(2)
C13 C9 C3 C4 31.1(3)
C13 C9 C10 O5 159.5(3)
C13 C9 C10 C11 -21.3(3)
C13 C12 C11 C10 2.7(4)
C9 C13 C12 C11 -16.2(3)
C9 C3 C4 C5 43.8(3)
C9 C3 C4 C1 165.0(3)
C3 O1 C2 O3 7.6(4)
C3 O1 C2 C8 -172.7(3)
C3 C9 C10 O5 37.0(4)
C3 C9 C10 C11 -143.8(3)
C3 C4 C1 C6 -158.2(3)
C3 C4 C1 C7 77.8(4)
C2 O1 C3 C9 125.7(3)
C2 O1 C3 C4 -109.0(3)
C6 O2 C5 C15 -141.7(3)
C6 O2 C5 C4 -18.8(3)
C5 O2 C6 O4 179.6(3)
C5 O2 C6 C1 -0.8(4)
C5 C4 C1 C6 -30.0(3)
C5 C4 C1 C7 -154.1(3)
C15 C14 C13 C9 75.2(3)
C15 C14 C13 C12 -163.5(3)
C15 C5 C4 C3 -87.3(3)
C15 C5 C4 C1 145.2(3)
C12 C13 C9 C3 141.5(3)
C12 C13 C9 C10 21.5(3)
C12 C13 C9 C16 -89.4(3)
C12 C11 C10 O5 -168.5(4)
C12 C11 C10 C9 12.4(4)
C10 C9 C3 O1 -91.1(3)
C10 C9 C3 C4 146.2(3)
C4 C5 C15 C14 66.5(4)
C16 C9 C3 O1 25.0(3)
C16 C9 C3 C4 -97.7(3)
C16 C9 C10 O5 -84.0(4)
C16 C9 C10 C11 95.2(3)
C27 C26 C20 O6 -84.3(3)
C27 C26 C20 C21 153.5(2)
C27 C26 C30 C29 18.1(3)
C27 C26 C30 C31 146.9(3)
C27 C28 C29 C30 1.1(4)
C26 C27 C28 C29 11.6(3)
C26 C20 C21 C18 163.0(2)
C26 C20 C21 C22 40.0(3)
C26 C30 C31 C32 71.5(3)
C26 C30 C31 C34 -167.1(3)
C20 O6 C19 O8 2.8(5)
C20 O6 C19 C25 -177.0(3)
C20 C26 C30 C29 139.1(2)
C20 C26 C30 C31 -92.2(3)
C20 C21 C18 C23 -157.5(2)
C20 C21 C18 C24 78.6(3)
C20 C21 C22 O7 157.5(2)
C20 C21 C22 C32 -87.5(3)
C21 C18 C23 O9 -162.1(3)
C21 C18 C23 O7 17.2(3)
C18 C21 C22 O7 28.2(3)
C18 C21 C22 C32 143.2(3)
C23 O7 C22 C21 -18.7(3)
C23 O7 C22 C32 -140.3(3)
C19 O6 C20 C26 122.9(3)
C19 O6 C20 C21 -112.5(3)
C33 C26 C20 O6 31.6(3)
C33 C26 C20 C21 -90.6(3)
C33 C26 C30 C29 -91.7(3)
C33 C26 C30 C31 37.0(4)
C28 C27 C26 C20 -139.5(2)
C28 C27 C26 C33 98.3(3)
C28 C27 C26 C30 -18.5(3)
C28 C29 C30 C26 -12.8(3)
C28 C29 C30 C31 -141.1(3)
C29 C30 C31 C32 -167.1(3)
C29 C30 C31 C34 -45.7(4)
C30 C26 C20 O6 160.3(2)
C30 C26 C20 C21 38.0(3)
C30 C31 C32 C22 -46.3(4)
C31 C32 C22 O7 179.2(3)
C31 C32 C22 C21 65.0(4)
C22 O7 C23 O9 -179.7(3)
C22 O7 C23 C18 0.9(3)
C22 C21 C18 C23 -27.1(3)
C22 C21 C18 C24 -151.0(3)
C24 C18 C23 O9 -37.3(5)
C24 C18 C23 O7 142.1(3)
C34 C31 C32 C22 -170.3(3)
